data_2230868
loop_
_publ_author_name
'Zhu, Hong-lin'

_publ_section_title
;
 Butane-1,2,3,4-tetracarboxylic acid--1,10-phenanthroline--water
 (1/2/2)
;
_journal_coeditor_code SJ5157
_journal_issue 7
_journal_name_full 'Acta Crystallographica Section E'
_journal_page_first o1626
_journal_paper_doi 10.1107/S1600536811021398
_journal_volume 67
_journal_year 2011
_chemical_formula_iupac '2C12 H8 N2, C8 H10 O8, 2H2 O1'
_chemical_formula_moiety '2(C12 H8 N2), C8 H10 O8, 2(H2 O1)'
_chemical_formula_sum 'C32 H30 N4 O10'
_chemical_formula_weight 630.60
_chemical_name_systematic
;
Butane-1,2,3,4-tetracarboxylic acid--1,10-phenanthroline--water (1/2/2)
;
_space_group_IT_number 2
_symmetry_cell_setting triclinic
_symmetry_space_group_name_Hall '-P 1'
_symmetry_space_group_name_H-M 'P -1'
_atom_sites_solution_hydrogens geom
_atom_sites_solution_primary direct
_atom_sites_solution_secondary difmap
_audit_creation_method SHELXL-97
_cell_angle_alpha 84.37(3)
_cell_angle_beta 70.12(3)
_cell_angle_gamma 72.72(3)
_cell_formula_units_Z 1
_cell_length_a 7.9472(16)
_cell_length_b 9.884(2)
_cell_length_c 10.628(2)
_cell_measurement_reflns_used 4546
_cell_measurement_temperature 293(2)
_cell_measurement_theta_max 27.47
_cell_measurement_theta_min 3.05
_cell_volume 749.6(3)
_computing_cell_refinement 'RAPID-AUTO (Rigaku, 1998)'
_computing_data_collection 'RAPID-AUTO (Rigaku, 1998)'
_computing_data_reduction 'CrystalStructure (Rigaku/MSC, 2004)'
_computing_molecular_graphics 'SHELXTL (Sheldrick, 2008)'
_computing_publication_material 'SHELXL97 (Sheldrick, 2008)'
_computing_structure_refinement 'SHELXL97 (Sheldrick, 2008)'
_computing_structure_solution 'SHELXS97 (Sheldrick, 2008)'
_diffrn_ambient_temperature 293(2)
_diffrn_measured_fraction_theta_full 0.989
_diffrn_measured_fraction_theta_max 0.989
_diffrn_measurement_device_type 'Rigaku R-AXIS RAPID'
_diffrn_measurement_method \w
_diffrn_radiation_monochromator graphite
_diffrn_radiation_source 'fine-focus sealed tube'
_diffrn_radiation_type MoK\a
_diffrn_radiation_wavelength 0.71073
_diffrn_reflns_av_R_equivalents 0.0235
_diffrn_reflns_av_sigmaI/netI 0.0310
_diffrn_reflns_limit_h_max 10
_diffrn_reflns_limit_h_min -10
_diffrn_reflns_limit_k_max 12
_diffrn_reflns_limit_k_min -12
_diffrn_reflns_limit_l_max 13
_diffrn_reflns_limit_l_min -13
_diffrn_reflns_number 7400
_diffrn_reflns_theta_full 27.47
_diffrn_reflns_theta_max 27.47
_diffrn_reflns_theta_min 3.05
_diffrn_standards_number 0
_exptl_absorpt_coefficient_mu 0.105
_exptl_absorpt_correction_T_max 0.990
_exptl_absorpt_correction_T_min 0.950
_exptl_absorpt_correction_type multi-scan
_exptl_absorpt_process_details '(ABSCOR; Higashi, 1995)'
_exptl_crystal_colour colorless
_exptl_crystal_density_diffrn 1.397
_exptl_crystal_density_method 'not measured'
_exptl_crystal_description block
_exptl_crystal_F_000 330
_exptl_crystal_size_max 0.58
_exptl_crystal_size_mid 0.34
_exptl_crystal_size_min 0.10
_refine_diff_density_max 0.299
_refine_diff_density_min -0.340
_refine_ls_extinction_method none
_refine_ls_goodness_of_fit_ref 1.173
_refine_ls_hydrogen_treatment constr
_refine_ls_matrix_type full
_refine_ls_number_parameters 208
_refine_ls_number_reflns 3396
_refine_ls_number_restraints 0
_refine_ls_restrained_S_all 1.173
_refine_ls_R_factor_all 0.1020
_refine_ls_R_factor_gt 0.0484
_refine_ls_shift/su_max 0.000
_refine_ls_shift/su_mean 0.000
_refine_ls_structure_factor_coef Fsqd
_refine_ls_weighting_details 'calc w=1/[\s^2^(Fo^2^)+(0.0607P)^2^+0.4694P] where P=(Fo^2^+2Fc^2^)/3'
_refine_ls_weighting_scheme calc
_refine_ls_wR_factor_gt 0.1181
_refine_ls_wR_factor_ref 0.1876
_reflns_number_gt 1960
_reflns_number_total 3396
_reflns_threshold_expression I>2\s(I)
_cod_data_source_file sj5157.cif
_cod_data_source_block I
_cod_original_cell_volume 749.7(3)
_cod_database_code 2230868
_cod_database_fobs_code 2230868

loop_
_symmetry_equiv_pos_as_xyz
'x, y, z'
'-x, -y, -z'

loop_
_atom_site_type_symbol
_atom_site_label
_atom_site_fract_x
_atom_site_fract_y
_atom_site_fract_z
_atom_site_U_iso_or_equiv
_atom_site_adp_type
_atom_site_calc_flag
_atom_site_refinement_flags
_atom_site_occupancy
_atom_site_symmetry_multiplicity
_atom_site_disorder_assembly
_atom_site_disorder_group
O O1 -0.5184(3) 0.7050(2) 0.4404(3) 0.0745(7) Uani d . 1 1 . .
H H1A -0.5899 0.7919 0.4447 0.089 Uiso d . 1 1 . .
O O2 -0.3498(3) 0.8187(2) 0.4902(3) 0.0734(7) Uani d . 1 1 . .
C C1 -0.3757(4) 0.7102(3) 0.4718(3) 0.0434(6) Uani d . 1 1 . .
C C2 -0.2475(4) 0.5669(3) 0.4825(3) 0.0484(6) Uani d . 1 1 . .
H H2A -0.2240 0.5103 0.4055 0.058 Uiso calc R 1 1 . .
H H2B -0.3086 0.5200 0.5619 0.058 Uiso calc R 1 1 . .
C C3 -0.0619(3) 0.5737(2) 0.4898(2) 0.0389(5) Uani d . 1 1 . .
H H3A -0.0862 0.6351 0.5647 0.047 Uiso calc R 1 1 . .
C C4 0.0425(4) 0.6356(2) 0.3614(2) 0.0408(5) Uani d . 1 1 . .
O O3 0.0605(3) 0.5952(2) 0.25216(19) 0.0652(6) Uani d . 1 1 . .
O O4 0.1121(3) 0.73303(19) 0.37990(18) 0.0532(5) Uani d . 1 1 . .
H H4A 0.1639 0.7706 0.3054 0.064 Uiso d . 1 1 . .
N N1 0.0963(3) 1.0528(2) 0.2323(2) 0.0514(6) Uani d . 1 1 . .
C C5 -0.0353(5) 1.1744(3) 0.2717(3) 0.0613(8) Uani d . 1 1 . .
H H5A -0.0890 1.1934 0.3629 0.074 Uiso calc R 1 1 . .
C C6 -0.0969(5) 1.2746(3) 0.1844(4) 0.0705(9) Uani d . 1 1 . .
H H6A -0.1915 1.3571 0.2170 0.085 Uiso calc R 1 1 . .
C C7 -0.0175(5) 1.2505(3) 0.0505(3) 0.0677(9) Uani d . 1 1 . .
H H7A -0.0565 1.3168 -0.0096 0.081 Uiso calc R 1 1 . .
C C8 0.1230(4) 1.1255(3) 0.0040(3) 0.0546(7) Uani d . 1 1 . .
C C9 0.2172(5) 1.0959(4) -0.1356(3) 0.0696(9) Uani d . 1 1 . .
H H9A 0.1810 1.1599 -0.1982 0.084 Uiso calc R 1 1 . .
C C10 0.3561(6) 0.9781(4) -0.1774(3) 0.0734(10) Uani d . 1 1 . .
H H10A 0.4185 0.9633 -0.2687 0.088 Uiso calc R 1 1 . .
C C11 0.4106(4) 0.8744(3) -0.0853(3) 0.0571(7) Uani d . 1 1 . .
C C12 0.5552(5) 0.7492(4) -0.1252(4) 0.0746(10) Uani d . 1 1 . .
H H12A 0.6236 0.7328 -0.2154 0.089 Uiso calc R 1 1 . .
C C13 0.5961(5) 0.6515(4) -0.0328(4) 0.0777(10) Uani d . 1 1 . .
H H13A 0.6935 0.5690 -0.0586 0.093 Uiso calc R 1 1 . .
C C14 0.4888(5) 0.6777(3) 0.1014(4) 0.0709(9) Uani d . 1 1 . .
H H14A 0.5149 0.6093 0.1639 0.085 Uiso calc R 1 1 . .
C C15 0.3153(4) 0.8952(3) 0.0537(3) 0.0466(6) Uani d . 1 1 . .
C C16 0.1741(4) 1.0267(3) 0.0985(2) 0.0449(6) Uani d . 1 1 . .
N N2 0.3519(3) 0.7946(2) 0.1444(2) 0.0552(6) Uani d . 1 1 . .
O O5 0.2570(3) 0.9523(2) 0.4390(2) 0.0597(6) Uani d . 1 1 . .
H H5B 0.2932 1.0275 0.4404 0.072 Uiso d . 1 1 . .
H H5C 0.1736 0.9754 0.4011 0.072 Uiso d . 1 1 . .

loop_
_atom_site_aniso_label
_atom_site_aniso_U_11
_atom_site_aniso_U_22
_atom_site_aniso_U_33
_atom_site_aniso_U_12
_atom_site_aniso_U_13
_atom_site_aniso_U_23
O1 0.0631(13) 0.0483(11) 0.131(2) -0.0092(10) -0.0622(14) 0.0059(12)
O2 0.0697(14) 0.0409(11) 0.124(2) -0.0077(10) -0.0544(14) -0.0078(11)
C1 0.0420(13) 0.0434(13) 0.0460(14) -0.0107(11) -0.0188(11) 0.0070(11)
C2 0.0450(14) 0.0369(12) 0.0677(17) -0.0104(11) -0.0269(13) 0.0080(12)
C3 0.0394(12) 0.0340(11) 0.0442(13) -0.0094(10) -0.0166(10) 0.0046(10)
C4 0.0475(14) 0.0363(12) 0.0392(13) -0.0102(10) -0.0178(11) 0.0053(10)
O3 0.0941(17) 0.0659(13) 0.0441(11) -0.0352(12) -0.0239(11) 0.0055(9)
O4 0.0683(13) 0.0509(11) 0.0502(11) -0.0332(10) -0.0205(9) 0.0110(8)
N1 0.0597(14) 0.0524(13) 0.0431(12) -0.0176(11) -0.0171(11) 0.0022(10)
C5 0.068(2) 0.0575(17) 0.0536(17) -0.0092(15) -0.0186(15) -0.0078(14)
C6 0.077(2) 0.0546(17) 0.080(2) -0.0035(16) -0.0384(19) -0.0002(16)
C7 0.082(2) 0.0611(19) 0.070(2) -0.0191(17) -0.0424(19) 0.0141(16)
C8 0.0687(18) 0.0576(16) 0.0503(16) -0.0299(15) -0.0282(14) 0.0125(13)
C9 0.093(3) 0.083(2) 0.0443(16) -0.041(2) -0.0266(17) 0.0164(16)
C10 0.091(3) 0.096(3) 0.0380(15) -0.048(2) -0.0102(16) 0.0071(17)
C11 0.0575(17) 0.0677(18) 0.0488(16) -0.0326(15) -0.0060(13) -0.0067(14)
C12 0.066(2) 0.086(2) 0.066(2) -0.0365(19) 0.0029(17) -0.0179(19)
C13 0.058(2) 0.064(2) 0.098(3) -0.0149(16) -0.0048(19) -0.025(2)
C14 0.068(2) 0.0519(17) 0.082(2) -0.0128(15) -0.0131(18) -0.0047(16)
C15 0.0533(15) 0.0488(14) 0.0434(14) -0.0281(12) -0.0121(12) 0.0034(11)
C16 0.0548(15) 0.0496(14) 0.0382(13) -0.0246(12) -0.0179(11) 0.0054(11)
N2 0.0594(15) 0.0461(12) 0.0576(14) -0.0170(11) -0.0144(12) 0.0017(11)
O5 0.0634(13) 0.0495(11) 0.0780(14) -0.0128(9) -0.0418(11) 0.0047(10)

loop_
_atom_type_symbol
_atom_type_description
_atom_type_scat_dispersion_real
_atom_type_scat_dispersion_imag
_atom_type_scat_source
C C 0.0033 0.0016 'International Tables Vol C Tables 4.2.6.8 and 6.1.1.4'
H H 0.0000 0.0000 'International Tables Vol C Tables 4.2.6.8 and 6.1.1.4'
N N 0.0061 0.0033 'International Tables Vol C Tables 4.2.6.8 and 6.1.1.4'
O O 0.0106 0.0060 'International Tables Vol C Tables 4.2.6.8 and 6.1.1.4'

loop_
_geom_angle_atom_site_label_1
_geom_angle_atom_site_label_2
_geom_angle_atom_site_label_3
_geom_angle_site_symmetry_1
_geom_angle_site_symmetry_3
_geom_angle
_geom_angle_publ_flag
C1 O1 H1A . . 106.5 ?
O2 C1 O1 . . 123.2(2) ?
O2 C1 C2 . . 123.5(2) ?
O1 C1 C2 . . 113.4(2) ?
C1 C2 C3 . . 112.9(2) ?
C1 C2 H2A . . 109.0 ?
C3 C2 H2A . . 109.0 ?
C1 C2 H2B . . 109.0 ?
C3 C2 H2B . . 109.0 ?
H2A C2 H2B . . 107.8 ?
C4 C3 C2 . . 109.7(2) ?
C4 C3 C3 . 2_566 108.5(2) ?
C2 C3 C3 . 2_566 112.0(2) ?
C4 C3 H3A . . 108.9 ?
C2 C3 H3A . . 108.9 ?
C3 C3 H3A 2_566 . 108.9 ?
O3 C4 O4 . . 124.0(2) ?
O3 C4 C3 . . 122.1(2) ?
O4 C4 C3 . . 113.9(2) ?
C4 O4 H4A . . 111.9 ?
C5 N1 C16 . . 117.5(2) ?
N1 C5 C6 . . 123.7(3) ?
N1 C5 H5A . . 118.1 ?
C6 C5 H5A . . 118.1 ?
C7 C6 C5 . . 119.1(3) ?
C7 C6 H6A . . 120.4 ?
C5 C6 H6A . . 120.4 ?
C6 C7 C8 . . 119.4(3) ?
C6 C7 H7A . . 120.3 ?
C8 C7 H7A . . 120.3 ?
C7 C8 C16 . . 118.4(3) ?
C7 C8 C9 . . 122.2(3) ?
C16 C8 C9 . . 119.4(3) ?
C10 C9 C8 . . 121.1(3) ?
C10 C9 H9A . . 119.5 ?
C8 C9 H9A . . 119.5 ?
C9 C10 C11 . . 121.3(3) ?
C9 C10 H10A . . 119.4 ?
C11 C10 H10A . . 119.4 ?
C12 C11 C15 . . 117.1(3) ?
C12 C11 C10 . . 123.0(3) ?
C15 C11 C10 . . 119.8(3) ?
C13 C12 C11 . . 120.3(3) ?
C13 C12 H12A . . 119.8 ?
C11 C12 H12A . . 119.8 ?
C12 C13 C14 . . 118.6(3) ?
C12 C13 H13A . . 120.7 ?
C14 C13 H13A . . 120.7 ?
N2 C14 C13 . . 123.5(4) ?
N2 C14 H14A . . 118.2 ?
C13 C14 H14A . . 118.2 ?
N2 C15 C11 . . 122.0(3) ?
N2 C15 C16 . . 119.6(2) ?
C11 C15 C16 . . 118.5(3) ?
N1 C16 C8 . . 121.9(3) ?
N1 C16 C15 . . 118.4(2) ?
C8 C16 C15 . . 119.7(2) ?
C14 N2 C15 . . 118.3(3) ?
H5B O5 H5C . . 107.6 ?

loop_
_geom_bond_atom_site_label_1
_geom_bond_atom_site_label_2
_geom_bond_site_symmetry_2
_geom_bond_distance
_geom_bond_publ_flag
O1 C1 . 1.302(3) ?
O1 H1A . 0.8734 ?
O2 C1 . 1.196(3) ?
C1 C2 . 1.499(3) ?
C2 C3 . 1.525(3) ?
C2 H2A . 0.9700 ?
C2 H2B . 0.9700 ?
C3 C4 . 1.514(3) ?
C3 C3 2_566 1.540(4) ?
C3 H3A . 0.9800 ?
C4 O3 . 1.214(3) ?
C4 O4 . 1.303(3) ?
O4 H4A . 0.8635 ?
N1 C5 . 1.330(4) ?
N1 C16 . 1.361(3) ?
C5 C6 . 1.387(4) ?
C5 H5A . 0.9300 ?
C6 C7 . 1.359(5) ?
C6 H6A . 0.9300 ?
C7 C8 . 1.393(4) ?
C7 H7A . 0.9300 ?
C8 C16 . 1.406(4) ?
C8 C9 . 1.431(4) ?
C9 C10 . 1.333(5) ?
C9 H9A . 0.9300 ?
C10 C11 . 1.423(5) ?
C10 H10A . 0.9300 ?
C11 C12 . 1.399(5) ?
C11 C15 . 1.416(4) ?
C12 C13 . 1.359(5) ?
C12 H12A . 0.9300 ?
C13 C14 . 1.393(5) ?
C13 H13A . 0.9300 ?
C14 N2 . 1.321(4) ?
C14 H14A . 0.9300 ?
C15 N2 . 1.354(4) ?
C15 C16 . 1.438(4) ?
O5 H5B . 0.8756 ?
O5 H5C . 0.8533 ?

loop_
_geom_contact_atom_site_label_1
_geom_contact_atom_site_label_2
_geom_contact_distance
_geom_contact_site_symmetry_1
_geom_contact_site_symmetry_2
_geom_contact_publ_flag
Cg1 Cg3 3.672(2) . 2_575 y
Cg2 Cg3 3.708(2) . 2_675 y

loop_
_geom_hbond_atom_site_label_D
_geom_hbond_atom_site_label_H
_geom_hbond_atom_site_label_A
_geom_hbond_site_symmetry_D
_geom_hbond_site_symmetry_H
_geom_hbond_site_symmetry_A
_geom_hbond_distance_DH
_geom_hbond_distance_HA
_geom_hbond_distance_DA
_geom_hbond_angle_DHA
_geom_hbond_publ_flag
O1 H1A O5 . . 1_455 0.87 1.70 2.565(3) 172 y
O4 H4A N2 . . 1_555 0.86 1.90 2.723(3) 159 y
O5 H5B O2 . . 2_576 0.88 1.98 2.817(3) 160 y
O5 H5C N1 . . 1_555 0.85 2.09 2.858(3) 149 y
